data_1100181
loop_
_publ_author_name
'Gr\"ob, Thorsten'
'Harms, Klaus'
'Dehnicke, Kurt'

_publ_section_title
;
 Kristallstruktur des Isothiocyanato-Komplexes
 [Ph~3~PNH~2~(OEt~2~)][Sm(NCS)~4~(DME)~2~]
;
_journal_coden_ASTM ZAACAB
_journal_issue 2
_journal_name_full
;
 Zeitschrift fuer Anorganische und Allgemeine Chemie
;
_journal_page_first 125
_journal_page_last 127
_journal_paper_doi 10.1002/1521-3749(200102)627:2<125::AID-ZAAC125>3.0.CO;2-O
_journal_volume 627
_journal_year 2001
_chemical_formula_moiety
;
C18 H17 N1 P1 1+,C12 H20 N4 O4 S4 Sm1 1-,C4 H10 O1
;
_chemical_formula_sum 'C34 H47 N5 O5 P S4 Sm'
_chemical_name_systematic
;
Amino-triphenylphosphonium tetrakis(isothiocyanato)-bis(1,2-dimethoxyethane-O,
O')-samarium(iii) diethyl ether solvate
;
_space_group_IT_number 2
_symmetry_cell_setting triclinic
_symmetry_Int_Tables_number 2
_symmetry_space_group_name_Hall '-P 1'
_symmetry_space_group_name_H-M 'P -1'
_cell_angle_alpha 96.748(10)
_cell_angle_beta 94.827(10)
_cell_angle_gamma 91.720(11)
_cell_formula_units_Z 4
_cell_length_a 9.1900(8)
_cell_length_b 19.6516(18)
_cell_length_c 24.0125(19)
_cell_volume 4287.808
_diffrn_ambient_temperature 193
_exptl_crystal_colour colorless.
_exptl_crystal_density_diffrn 1.418
_exptl_crystal_description nugget
_exptl_crystal_preparation 'dimethoxyethane/diethyl ether'
_refine_ls_R_factor_gt 2.91
_refine_ls_wR_factor_gt 2.91
_cod_original_formula_sum 'C34 H47 N5 O5 P1 S4 Sm1'
_cod_database_code 1100181

loop_
_symmetry_equiv_pos_site_id
_symmetry_equiv_pos_as_xyz
1 x,y,z
2 -x,-y,-z

loop_
_atom_site_label
_atom_site_type_symbol
_atom_site_fract_x
_atom_site_fract_y
_atom_site_fract_z
Sm1 Sm 0.97459(2) 0.02011(1) 0.28191(1)
S1 S 0.59007(13) -0.16116(7) 0.19309(6)
S2 S 0.98813(12) 0.03528(6) 0.06909(5)
S3 S 1.00715(18) 0.28291(7) 0.33377(7)
S4 S 1.36087(12) 0.01343(7) 0.45242(5)
N1 N 0.8062(4) -0.07902(19) 0.25822(18)
N2 N 0.9406(4) 0.0239(2) 0.18073(17)
N3 N 1.0085(4) 0.1420(2) 0.30778(18)
N4 N 1.1441(4) 0.0178(2) 0.36452(17)
O1 O 0.8200(3) 0.02090(17) 0.36431(13)
O2 O 0.7258(3) 0.07227(16) 0.26709(15)
O3 O 1.2228(3) 0.04801(16) 0.24679(13)
O4 O 1.1313(3) -0.08111(15) 0.26402(15)
C1 C 0.7152(4) -0.1127(2) 0.2311(2)
C2 C 0.9590(4) 0.0290(2) 0.1339(2)
C3 C 1.0073(4) 0.2009(3) 0.3189(2)
C4 C 1.2351(4) 0.0158(2) 0.4009(2)
C5 C 0.6678(5) 0.0317(3) 0.3514(2)
H1 H 0.62000 0.04270 0.38670
H2 H 0.61920 -0.01050 0.33050
C6 C 0.6544(5) 0.0890(3) 0.3170(3)
H3 H 0.55000 0.09680 0.30710
H4 H 0.69990 0.13150 0.33850
C7 C 0.8400(6) -0.0281(4) 0.4038(3)
H5 H 0.79630 -0.01160 0.43850
H6 H 0.94470 -0.03390 0.41240
H7 H 0.79270 -0.07210 0.38760
C8 C 0.7026(5) 0.1222(3) 0.2288(3)
H8 H 0.60100 0.11800 0.21240
H9 H 0.76830 0.11450 0.19880
H10 H 0.72250 0.16830 0.24910
C9 C 1.2929(5) -0.0111(3) 0.2223(3)
H11 H 1.39660 0.00080 0.21820
H12 H 1.24420 -0.02720 0.18450
C10 C 1.2837(5) -0.0657(3) 0.2592(3)
H13 H 1.33110 -0.10710 0.24300
H14 H 1.33420 -0.05010 0.29680
C11 C 1.2448(5) 0.1060(3) 0.2163(2)
H15 H 1.34770 0.12180 0.22210
H16 H 1.18330 0.14320 0.22990
H17 H 1.21830 0.09240 0.17600
C12 C 1.1136(6) -0.1390(3) 0.2943(3)
H18 H 1.15540 -0.17910 0.27420
H19 H 1.00940 -0.14840 0.29720
H20 H 1.16410 -0.12910 0.33210
Sm2 Sm 0.46987(2) 0.48820(1) 0.78098(1)
S5 S 0.08010(12) 0.29493(6) 0.71506(6)
S6 S 0.51644(13) 0.49801(7) 0.57011(5)
S7 S 0.50041(17) 0.74988(7) 0.81604(8)
S8 S 0.85923(13) 0.48314(8) 0.94828(6)
N5 N 0.2845(4) 0.3956(2) 0.76479(18)
N6 N 0.4500(4) 0.4787(2) 0.67857(17)
N7 N 0.5239(4) 0.6097(2) 0.79998(19)
N8 N 0.6286(4) 0.4859(2) 0.86702(17)
O5 O 0.3061(3) 0.50774(16) 0.86077(13)
O6 O 0.2350(3) 0.54922(15) 0.75716(14)
O7 O 0.7269(3) 0.50429(18) 0.74764(14)
O8 O 0.6102(3) 0.38038(17) 0.76967(16)
C13 C 0.1984(4) 0.3545(2) 0.74404(19)
C14 C 0.4772(4) 0.4862(2) 0.6329(2)
C15 C 0.5140(5) 0.6681(3) 0.8069(2)
C16 C 0.7246(5) 0.4844(2) 0.9006(2)
C17 C 0.1585(5) 0.5240(3) 0.8445(3)
H21 H 0.10980 0.54220 0.87800
H22 H 0.10280 0.48230 0.82610
C18 C 0.1632(5) 0.5759(3) 0.8050(3)
H23 H 0.06250 0.58800 0.79280
H24 H 0.21650 0.61800 0.82380
C19 C 0.3117(6) 0.4634(3) 0.9045(2)
H25 H 0.26850 0.48600 0.93740
H26 H 0.41370 0.45370 0.91500
H27 H 0.25670 0.42040 0.89070
C20 C 0.2251(5) 0.5951(3) 0.7149(3)
H28 H 0.12270 0.59760 0.70040
H29 H 0.28290 0.57820 0.68400
H30 H 0.26290 0.64090 0.73140
C21 C 0.7886(6) 0.4406(3) 0.7273(3)
H31 H 0.89460 0.44790 0.72430
H32 H 0.74170 0.42350 0.68940
C22 C 0.7650(6) 0.3897(3) 0.7665(3)
H33 H 0.80670 0.34560 0.75280
H34 H 0.81370 0.40610 0.80420
C23 C 0.7613(6) 0.5582(3) 0.7147(3)
H35 H 0.86680 0.56870 0.71950
H36 H 0.70930 0.59920 0.72720
H37 H 0.73120 0.54330 0.67490
C24 C 0.5816(7) 0.3246(3) 0.8011(3)
H38 H 0.61440 0.28200 0.78140
H39 H 0.47650 0.32010 0.80490
H40 H 0.63440 0.33350 0.83860
P1 P 0.78252(10) 0.22069(6) 0.01060(5)
N9 N 0.7228(5) 0.1457(2) 0.02094(18)
H41 H 0.768(5) 0.120(2) 0.029(2)
H42 H 0.628(6) 0.124(3) 0.005(2)
C25 C 0.9048(4) 0.2527(2) 0.07014(18)
C26 C 1.0195(5) 0.3002(3) 0.0667(2)
H43 H 1.03250 0.31780 0.03210
C27 C 1.1144(5) 0.3215(3) 0.1144(3)
H44 H 1.19170 0.35410 0.11230
C28 C 1.0976(5) 0.2963(3) 0.1639(2)
H45 H 1.16490 0.31030 0.19570
C29 C 0.9852(6) 0.2510(3) 0.1684(2)
H46 H 0.97320 0.23440 0.20330
C30 C 0.8879(5) 0.2293(2) 0.1216(2)
H47 H 0.80910 0.19800 0.12500
C31 C 0.6274(4) 0.2726(2) 0.00319(19)
C32 C 0.5976(5) 0.3235(2) 0.0452(2)
H48 H 0.66440 0.33370 0.07770
C33 C 0.4707(5) 0.3599(2) 0.0401(2)
H49 H 0.45140 0.39500 0.06890
C34 C 0.3736(5) 0.3449(2) -0.0065(2)
H50 H 0.28650 0.36950 -0.00980
C35 C 0.4015(4) 0.2945(3) -0.0484(2)
H51 H 0.33360 0.28440 -0.08060
C36 C 0.5281(4) 0.2581(2) -0.0440(2)
H52 H 0.54690 0.22330 -0.07320
C37 C 0.8754(4) 0.2213(2) -0.05183(18)
C38 C 0.9342(4) 0.1619(2) -0.0759(2)
H53 H 0.92030 0.12020 -0.06030
C39 C 1.0123(5) 0.1627(3) -0.1221(2)
H54 H 1.05290 0.12180 -0.13810
C40 C 1.0319(5) 0.2229(3) -0.1453(2)
H55 H 1.08570 0.22340 -0.17730
C41 C 0.9739(5) 0.2825(3) -0.1222(2)
H56 H 0.98740 0.32390 -0.13830
C42 C 0.8956(5) 0.2819(3) -0.0753(2)
H57 H 0.85590 0.32300 -0.05910
P2 P 0.69272(10) 0.28023(6) 0.51145(5)
N10 N 0.7400(5) 0.3603(2) 0.5230(2)
H58 H 0.672(5) 0.393(2) 0.525(2)
H59 H 0.820(5) 0.371(2) 0.5271(19)
C43 C 0.5807(4) 0.2614(2) 0.44667(19)
C44 C 0.4752(4) 0.2081(2) 0.4376(2)
H60 H 0.46210 0.17960 0.46630
C45 C 0.3895(5) 0.1963(3) 0.3872(2)
H61 H 0.31730 0.15990 0.38150
C46 C 0.4075(5) 0.2364(3) 0.3454(2)
H62 H 0.34810 0.22790 0.31070
C47 C 0.5111(6) 0.2887(3) 0.3534(3)
H63 H 0.52370 0.31640 0.32430
C48 C 0.5976(5) 0.3015(3) 0.4037(2)
H64 H 0.66920 0.33810 0.40880
C49 C 0.8568(4) 0.2340(2) 0.51012(19)
C50 C 0.8929(5) 0.1939(2) 0.4627(2)
H65 H 0.82950 0.19050 0.42900
C51 C 1.0208(5) 0.1588(3) 0.4638(2)
H66 H 1.04510 0.13130 0.43090
C52 C 1.1135(5) 0.1637(2) 0.5125(2)
H67 H 1.20130 0.13930 0.51320
C53 C 1.0788(5) 0.2040(2) 0.5603(2)
H68 H 1.14270 0.20770 0.59380
C54 C 0.9506(4) 0.2388(2) 0.5590(2)
H69 H 0.92630 0.26630 0.59190
C55 C 0.5944(4) 0.2541(2) 0.56711(19)
C56 C 0.5249(5) 0.3023(3) 0.6013(2)
H70 H 0.52970 0.34930 0.59550
C57 C 0.4485(5) 0.2812(3) 0.6440(2)
H71 H 0.40150 0.31420 0.66770
C58 C 0.4395(5) 0.2132(3) 0.6526(2)
H72 H 0.38640 0.19950 0.68190
C59 C 0.5072(5) 0.1655(3) 0.6188(2)
H73 H 0.50010 0.11850 0.62440
C60 C 0.5860(4) 0.1854(2) 0.5764(2)
H74 H 0.63460 0.15220 0.55350
O9 O 0.4349(3) 0.09409(17) -0.01937(15)
C61 C 0.3022(6) 0.1183(3) -0.0009(3)
H75 H 0.23460 0.07890 0.00180
H76 H 0.25610 0.14630 -0.02880
C62 C 0.3264(6) 0.1603(3) 0.0546(3)
H77 H 0.23210 0.17360 0.06770
H78 H 0.38610 0.20150 0.05120
H79 H 0.37710 0.13350 0.08160
C63 C 0.4119(6) 0.0452(3) -0.0697(3)
H80 H 0.35450 0.06600 -0.09970
H81 H 0.35630 0.00410 -0.06160
C64 C 0.5539(7) 0.0254(3) -0.0888(3)
H82 H 0.53960 -0.01400 -0.11810
H83 H 0.61710 0.01290 -0.05690
H84 H 0.59980 0.06400 -0.10410
O10 O 1.0336(3) 0.40605(18) 0.52367(15)
C65 C 1.1228(6) 0.4338(4) 0.5726(3)
H85 H 1.17150 0.47740 0.56580
H86 H 1.19940 0.40140 0.58150
C66 C 1.0328(6) 0.4464(3) 0.6200(2)
H87 H 1.09480 0.46540 0.65380
H88 H 0.98550 0.40310 0.62670
H89 H 0.95810 0.47900 0.61130
C67 C 1.1079(6) 0.4028(3) 0.4733(2)
H90 H 1.15210 0.44860 0.47030
H91 H 1.03570 0.39080 0.44030
C68 C 1.2225(6) 0.3526(3) 0.4716(3)
H92 H 1.26300 0.34940 0.43490
H93 H 1.18100 0.30770 0.47720
H94 H 1.30030 0.36710 0.50150

loop_
_atom_type_symbol
_atom_type_radius_bond
C 0.68
H 0.23
N 0.68
O 0.68
P 1.05
S 1.02
Sm 1.80
